data_2241866
loop_
_publ_author_name
'Suckert, Stefan'
'Jess, Inke'
'N\"ather, Christian'

_publ_section_title
;
 Crystal structure of
 diaquabis(2-chloropyridine-\k<i>N</i>)bis(thiocyanato-\k<i>N</i>)nickel(II)
;
_journal_coeditor_code WM5326
_journal_issue 10
_journal_name_full 'Acta Crystallographica Section E'
_journal_page_first 1492
_journal_page_last 1494
_journal_paper_doi 10.1107/S2056989016015218
_journal_volume 72
_journal_year 2016
_chemical_formula_iupac '[Ni (N C S)2 (C5 H4 Cl N)2 (H2 O)2]'
_chemical_formula_moiety 'C12 H12 Cl2 N4 Ni O2 S2'
_chemical_formula_sum 'C12 H12 Cl2 N4 Ni O2 S2'
_chemical_formula_weight 437.99
_chemical_name_systematic
;
Diaquabis(2-chloropyridine-\k<i>N</i>)bis(thiocyanato-\k<i>N</i>)nickel(II)
;
_space_group_crystal_system monoclinic
_space_group_IT_number 15
_space_group_name_Hall '-C 2yc'
_space_group_name_H-M_alt 'C 1 2/c 1'
_symmetry_space_group_name_Hall '-C 2yc'
_symmetry_space_group_name_H-M 'C 1 2/c 1'
_atom_sites_solution_hydrogens mixed
_audit_creation_method SHELXL-2014/7
_cell_angle_alpha 90
_cell_angle_beta 125.560(7)
_cell_angle_gamma 90
_cell_formula_units_Z 4
_cell_length_a 19.5045(15)
_cell_length_b 7.5486(5)
_cell_length_c 14.9387(11)
_cell_measurement_reflns_used 7195
_cell_measurement_temperature 200(2)
_cell_measurement_theta_max 25.047
_cell_measurement_theta_min 2.796
_cell_volume 1789.3(3)
_computing_cell_refinement
;
X-Area (Stoe, 2008)
;
_computing_data_collection
;
X-Area (Stoe, 2008)
;
_computing_data_reduction
;
X-Area (Stoe, 2008)
;
_computing_molecular_graphics
;
XP in SHELXTL (Sheldrick, 2008) and DIAMOND (Brandenburg, 1999)
;
_computing_publication_material
;
publCIF (Westrip, 2010)
;
_computing_structure_refinement
;
<i>SHELXL2014/7</i> (Sheldrick, 2015)
;
_computing_structure_solution
;
SHELXS97 (Sheldrick, 2008)
;
_diffrn_ambient_temperature 200(2)
_diffrn_measured_fraction_theta_full 0.989
_diffrn_measured_fraction_theta_max 0.989
_diffrn_measurement_device_type 'STOE IPDS-1'
_diffrn_measurement_method 'Phi scans'
_diffrn_radiation_type MoK\a
_diffrn_radiation_wavelength 0.71073
_diffrn_reflns_av_R_equivalents 0.0862
_diffrn_reflns_limit_h_max 23
_diffrn_reflns_limit_h_min -23
_diffrn_reflns_limit_k_max 8
_diffrn_reflns_limit_k_min -8
_diffrn_reflns_limit_l_max 17
_diffrn_reflns_limit_l_min -17
_diffrn_reflns_number 7195
_diffrn_reflns_theta_full 25.047
_diffrn_reflns_theta_max 25.047
_diffrn_reflns_theta_min 2.796
_exptl_absorpt_coefficient_mu 1.627
_exptl_absorpt_correction_T_max 0.881
_exptl_absorpt_correction_T_min 0.796
_exptl_absorpt_correction_type numerical
_exptl_absorpt_process_details
;
(X-Red and X-Shape; Stoe, 2008)
;
_exptl_crystal_colour blue
_exptl_crystal_density_diffrn 1.626
_exptl_crystal_description block
_exptl_crystal_F_000 888
_exptl_crystal_size_max 0.1364
_exptl_crystal_size_mid 0.0919
_exptl_crystal_size_min 0.0605
_refine_diff_density_max 0.872
_refine_diff_density_min -0.865
_refine_ls_extinction_coef 0.0046(11)
_refine_ls_extinction_expression Fc^*^=kFc[1+0.001xFc^2^\l^3^/sin(2\q)]^-1/4^
_refine_ls_extinction_method
;
SHELXL-2014/7 (Sheldrick 2015)
;
_refine_ls_goodness_of_fit_ref 1.029
_refine_ls_hydrogen_treatment constr
_refine_ls_matrix_type full
_refine_ls_number_parameters 107
_refine_ls_number_reflns 1568
_refine_ls_number_restraints 0
_refine_ls_restrained_S_all 1.029
_refine_ls_R_factor_all 0.0573
_refine_ls_R_factor_gt 0.0492
_refine_ls_shift/su_max 0.000
_refine_ls_shift/su_mean 0.000
_refine_ls_structure_factor_coef Fsqd
_refine_ls_weighting_details 'w=1/[\s^2^(Fo^2^)+(0.0887P)^2^] where P=(Fo^2^+2Fc^2^)/3'
_refine_ls_weighting_scheme calc
_refine_ls_wR_factor_gt 0.1174
_refine_ls_wR_factor_ref 0.1226
_reflns_number_gt 1321
_reflns_number_total 1568
_reflns_threshold_expression 'I > 2\s(I)'
_cod_data_source_file wm5326sup1.cif
_cod_data_source_block I
_cod_database_code 2241866
_shelx_space_group_comment
;
The symmetry employed for this shelxl refinement is uniquely defined
by the following loop, which should always be used as a source of
symmetry information in preference to the above space-group names.
They are only intended as comments.
;

loop_
_space_group_symop_operation_xyz
'x, y, z'
'-x, y, -z+1/2'
'x+1/2, y+1/2, z'
'-x+1/2, y+1/2, -z+1/2'
'-x, -y, -z'
'x, -y, z-1/2'
'-x+1/2, -y+1/2, -z'
'x+1/2, -y+1/2, z-1/2'

loop_
_atom_site_type_symbol
_atom_site_label
_atom_site_fract_x
_atom_site_fract_y
_atom_site_fract_z
_atom_site_U_iso_or_equiv
_atom_site_adp_type
_atom_site_calc_flag
_atom_site_occupancy
Ni Ni1 0.2500 0.7500 0.5000 0.0294(3) Uani d 1
N N1 0.2189(2) 0.5551(4) 0.3900(2) 0.0374(7) Uani d 1
C C1 0.2063(2) 0.4433(4) 0.3291(3) 0.0307(7) Uani d 1
S S1 0.18836(7) 0.28294(11) 0.24339(8) 0.0404(3) Uani d 1
N N10 0.1155(2) 0.7772(4) 0.4334(3) 0.0360(7) Uani d 1
C C10 0.0670(2) 0.9202(4) 0.4075(3) 0.0367(8) Uani d 1
C C11 -0.0154(3) 0.9163(6) 0.3732(3) 0.0500(10) Uani d 1
H H21 -0.0466 1.0227 0.3568 0.060 Uiso calc 1
C C12 -0.0520(3) 0.7528(6) 0.3630(4) 0.0586(12) Uani d 1
H H22 -0.1088 0.7447 0.3395 0.070 Uiso calc 1
C C13 -0.0039(3) 0.6027(6) 0.3879(4) 0.0520(10) Uani d 1
H H23 -0.0271 0.4888 0.3814 0.062 Uiso calc 1
C C14 0.0780(3) 0.6201(5) 0.4222(3) 0.0425(8) Uani d 1
H H24 0.1104 0.5153 0.4391 0.051 Uiso calc 1
Cl Cl1 0.11007(7) 1.12552(11) 0.41519(9) 0.0523(4) Uani d 1
O O1 0.26098(19) 0.5775(3) 0.6135(2) 0.0506(8) Uani d 1
H H1O1 0.2506 0.5933 0.6588 0.076 Uiso d 1
H H2O1 0.2750 0.4730 0.6262 0.076 Uiso d 1

loop_
_atom_site_aniso_label
_atom_site_aniso_U_11
_atom_site_aniso_U_22
_atom_site_aniso_U_33
_atom_site_aniso_U_12
_atom_site_aniso_U_13
_atom_site_aniso_U_23
Ni1 0.0383(4) 0.0205(4) 0.0375(4) 0.0053(2) 0.0267(3) 0.0031(2)
N1 0.0443(18) 0.0298(14) 0.0434(17) 0.0060(11) 0.0285(15) -0.0008(12)
C1 0.0350(18) 0.0247(15) 0.0417(19) 0.0052(12) 0.0276(17) 0.0077(13)
S1 0.0613(7) 0.0251(4) 0.0505(6) -0.0030(3) 0.0415(5) -0.0032(3)
N10 0.0388(17) 0.0317(14) 0.0423(17) 0.0040(11) 0.0264(15) 0.0018(11)
C10 0.036(2) 0.0375(17) 0.0383(19) 0.0087(14) 0.0225(17) 0.0037(14)
C11 0.036(2) 0.064(2) 0.043(2) 0.0151(18) 0.019(2) 0.0064(18)
C12 0.034(2) 0.087(4) 0.050(3) -0.0007(19) 0.022(2) -0.004(2)
C13 0.042(2) 0.057(2) 0.054(3) -0.0120(19) 0.026(2) -0.0078(19)
C14 0.042(2) 0.0371(18) 0.051(2) -0.0066(14) 0.029(2) -0.0054(15)
Cl1 0.0574(7) 0.0308(5) 0.0770(8) 0.0163(4) 0.0438(6) 0.0128(4)
O1 0.079(2) 0.0367(13) 0.0661(18) 0.0270(13) 0.0597(18) 0.0243(12)

loop_
_atom_type_symbol
_atom_type_description
_atom_type_scat_dispersion_real
_atom_type_scat_dispersion_imag
_atom_type_scat_source
C C 0.0033 0.0016 'International Tables Vol C Tables 4.2.6.8 and 6.1.1.4'
H H 0.0000 0.0000 'International Tables Vol C Tables 4.2.6.8 and 6.1.1.4'
Cl Cl 0.1484 0.1585 'International Tables Vol C Tables 4.2.6.8 and 6.1.1.4'
N N 0.0061 0.0033 'International Tables Vol C Tables 4.2.6.8 and 6.1.1.4'
Ni Ni 0.3393 1.1124 'International Tables Vol C Tables 4.2.6.8 and 6.1.1.4'
O O 0.0106 0.0060 'International Tables Vol C Tables 4.2.6.8 and 6.1.1.4'
S S 0.1246 0.1234 'International Tables Vol C Tables 4.2.6.8 and 6.1.1.4'

loop_
_geom_angle_atom_site_label_1
_geom_angle_atom_site_label_2
_geom_angle_atom_site_label_3
_geom_angle_site_symmetry_1
_geom_angle_site_symmetry_3
_geom_angle
N1 Ni1 N1 7_566 . 180.0
N1 Ni1 O1 7_566 . 87.27(12)
N1 Ni1 O1 . . 92.73(12)
N1 Ni1 O1 7_566 7_566 92.73(12)
N1 Ni1 O1 . 7_566 87.27(12)
O1 Ni1 O1 . 7_566 180.0
N1 Ni1 N10 7_566 . 90.88(11)
N1 Ni1 N10 . . 89.12(11)
O1 Ni1 N10 . . 87.55(11)
O1 Ni1 N10 7_566 . 92.45(11)
N1 Ni1 N10 7_566 7_566 89.11(11)
N1 Ni1 N10 . 7_566 90.88(11)
O1 Ni1 N10 . 7_566 92.45(11)
O1 Ni1 N10 7_566 7_566 87.55(11)
N10 Ni1 N10 . 7_566 180.0
C1 N1 Ni1 . . 175.7(3)
N1 C1 S1 . . 179.4(3)
C10 N10 C14 . . 115.6(3)
C10 N10 Ni1 . . 131.4(2)
C14 N10 Ni1 . . 112.9(2)
N10 C10 C11 . . 124.6(4)
N10 C10 Cl1 . . 117.9(3)
C11 C10 Cl1 . . 117.4(3)
C10 C11 C12 . . 118.3(4)
C10 C11 H21 . . 120.8
C12 C11 H21 . . 120.8
C13 C12 C11 . . 118.4(4)
C13 C12 H22 . . 120.8
C11 C12 H22 . . 120.8
C14 C13 C12 . . 119.0(4)
C14 C13 H23 . . 120.5
C12 C13 H23 . . 120.5
N10 C14 C13 . . 124.0(4)
N10 C14 H24 . . 118.0
C13 C14 H24 . . 118.0
Ni1 O1 H1O1 . . 129.3
Ni1 O1 H2O1 . . 131.5
H1O1 O1 H2O1 . . 99.1

loop_
_geom_bond_atom_site_label_1
_geom_bond_atom_site_label_2
_geom_bond_site_symmetry_2
_geom_bond_distance
Ni1 N1 7_566 2.018(3)
Ni1 N1 . 2.018(3)
Ni1 O1 . 2.048(2)
Ni1 O1 7_566 2.048(2)
Ni1 N10 . 2.208(3)
Ni1 N10 7_566 2.208(3)
N1 C1 . 1.158(4)
C1 S1 . 1.645(3)
N10 C10 . 1.336(4)
N10 C14 . 1.352(4)
C10 C11 . 1.375(6)
C10 Cl1 . 1.734(4)
C11 C12 . 1.389(6)
C11 H21 . 0.9500
C12 C13 . 1.377(6)
C12 H22 . 0.9500
C13 C14 . 1.372(6)
C13 H23 . 0.9500
C14 H24 . 0.9500
O1 H1O1 . 0.8198
O1 H2O1 . 0.8201

loop_
_geom_hbond_atom_site_label_D
_geom_hbond_atom_site_label_H
_geom_hbond_atom_site_label_A
_geom_hbond_site_symmetry_A
_geom_hbond_distance_DH
_geom_hbond_distance_HA
_geom_hbond_distance_DA
_geom_hbond_angle_DHA
C11 H21 S1 2_565 0.95 2.99 3.904(4) 162.2
C13 H23 S1 2 0.95 2.99 3.796(4) 143.0
C14 H24 Cl1 1_545 0.95 2.96 3.796(4) 147.1
O1 H1O1 S1 6_566 0.82 2.39 3.175(2) 159.5
O1 H2O1 S1 7_556 0.82 2.53 3.239(2) 144.9
O1 H2O1 Cl1 7_566 0.82 2.75 3.180(3) 114.5

_cod_database_fobs_code 2241866
